data_4331884
loop_
_publ_author_name
'Chuchuryukin, Alexey V.'
'Chase, Preston A.'
'Mills, Allison M.'
'Lutz, Martin'
'Spek, Anthony L.'
'van Klink, Gerard P. M.'
'van Koten, Gerard'

_publ_section_title
;
 Hydroxy- and Mercaptopyridine Pincer Platinum and Palladium Complexes
 Generated by Silver-Free Halide Abstraction
;
_journal_issue 5
_journal_name_full 'Inorganic Chemistry'
_journal_page_first 2045
_journal_page_last 2054
_journal_paper_doi 10.1021/ic051773x
_journal_volume 45
_journal_year 2006
_chemical_formula_moiety 'C17 H23 N3 O Pd, 2.5(H2 O)'
_chemical_formula_sum 'C17 H28 N3 O3.5 Pd'
_chemical_formula_weight 436.82
_chemical_name_systematic
; 
 ? 
;
_space_group_IT_number 2
_symmetry_cell_setting triclinic
_symmetry_space_group_name_Hall '-P 1'
_symmetry_space_group_name_H-M 'P -1'
_atom_sites_solution_hydrogens difmap
_atom_sites_solution_primary heavy
_atom_sites_solution_secondary difmap
_audit_creation_method SHELXL-97
_cell_angle_alpha 85.786(5)
_cell_angle_beta 87.660(4)
_cell_angle_gamma 88.475(4)
_cell_formula_units_Z 4
_cell_length_a 8.9685(4)
_cell_length_b 10.3356(6)
_cell_length_c 20.2901(11)
_cell_measurement_reflns_used 181
_cell_measurement_temperature 150(2)
_cell_measurement_theta_max 23.39
_cell_measurement_theta_min 3.64
_cell_volume 1873.61(17)
_computing_cell_refinement DirAX
_computing_data_collection 'Nonius COLLECT'
_computing_data_reduction 'EvalCCD. Sadabs'
_computing_structure_refinement 'SHELXL-97 (Sheldrick, 1997)'
_computing_structure_solution 'DIRDIF-97 (Beurskens et al., 1997)'
_diffrn_ambient_temperature 150(2)
_diffrn_measured_fraction_theta_full 0.996
_diffrn_measured_fraction_theta_max 0.996
_diffrn_measurement_device_type 'Nonius KappaCCD'
_diffrn_radiation_monochromator graphite
_diffrn_radiation_source 'rotating anode'
_diffrn_radiation_type MoK\a
_diffrn_radiation_wavelength 0.71073
_diffrn_reflns_av_R_equivalents 0.0197
_diffrn_reflns_av_sigmaI/netI 0.0163
_diffrn_reflns_limit_h_max 11
_diffrn_reflns_limit_h_min -11
_diffrn_reflns_limit_k_max 13
_diffrn_reflns_limit_k_min -13
_diffrn_reflns_limit_l_max 26
_diffrn_reflns_limit_l_min -26
_diffrn_reflns_number 40141
_diffrn_reflns_theta_full 27.50
_diffrn_reflns_theta_max 27.50
_diffrn_reflns_theta_min 1.98
_exptl_absorpt_coefficient_mu 1.013
_exptl_absorpt_correction_T_max 0.89
_exptl_absorpt_correction_T_min 0.75
_exptl_absorpt_correction_type multi-scan
_exptl_crystal_colour colourless
_exptl_crystal_density_diffrn 1.549
_exptl_crystal_density_method 'not measured'
_exptl_crystal_description needle
_exptl_crystal_F_000 900
_exptl_crystal_size_max 0.60
_exptl_crystal_size_mid 0.15
_exptl_crystal_size_min 0.12
_refine_diff_density_max 0.733
_refine_diff_density_min -0.422
_refine_diff_density_rms 0.059
_refine_ls_extinction_method none
_refine_ls_goodness_of_fit_ref 1.024
_refine_ls_hydrogen_treatment mixed
_refine_ls_matrix_type full
_refine_ls_number_parameters 480
_refine_ls_number_reflns 8598
_refine_ls_number_restraints 15
_refine_ls_restrained_S_all 1.024
_refine_ls_R_factor_all 0.0266
_refine_ls_R_factor_gt 0.0202
_refine_ls_shift/su_max 0.001
_refine_ls_shift/su_mean 0.000
_refine_ls_structure_factor_coef Fsqd
_refine_ls_weighting_details 'calc w=1/[\s^2^(Fo^2^)+(0.0210P)^2^+1.5174P] where P=(Fo^2^+2Fc^2^)/3'
_refine_ls_weighting_scheme calc
_refine_ls_wR_factor_gt 0.0469
_refine_ls_wR_factor_ref 0.0491
_reflns_number_gt 7491
_reflns_number_total 8598
_reflns_threshold_expression I>2\s(I)
_cod_data_source_file ic051773xsup1.cif
_cod_data_source_block s2919a
_cod_original_formula_sum 'C17 H28 N3 O3.50 Pd'
_cod_database_code 4331884

loop_
_symmetry_equiv_pos_as_xyz
'x, y, z'
'-x, -y, -z'

loop_
_atom_site_label
_atom_site_type_symbol
_atom_site_fract_x
_atom_site_fract_y
_atom_site_fract_z
_atom_site_U_iso_or_equiv
_atom_site_adp_type
_atom_site_occupancy
_atom_site_symmetry_multiplicity
_atom_site_calc_flag
_atom_site_refinement_flags
Pd1 Pd 0.240290(14) 0.182886(12) 0.058768(6) 0.01580(4) Uani 1 1 d .
O1 O 0.23556(14) 0.67736(13) 0.22110(7) 0.0272(3) Uani 1 1 d .
N11 N 0.15325(16) 0.05554(14) 0.13538(7) 0.0186(3) Uani 1 1 d .
N21 N 0.32905(16) 0.25879(14) -0.03320(7) 0.0189(3) Uani 1 1 d .
N31 N 0.23999(17) 0.35421(15) 0.11245(8) 0.0226(3) Uani 1 1 d .
C11 C 0.24510(18) 0.02758(16) 0.01270(8) 0.0168(3) Uani 1 1 d .
C21 C 0.17001(18) -0.07986(17) 0.04104(8) 0.0183(3) Uani 1 1 d .
C31 C 0.1773(2) -0.19363(17) 0.00845(9) 0.0221(4) Uani 1 1 d .
H31 H 0.1280 -0.2688 0.0270 0.027 Uiso 1 1 calc R
C41 C 0.2578(2) -0.19658(18) -0.05175(9) 0.0227(4) Uani 1 1 d .
H41 H 0.2614 -0.2741 -0.0742 0.027 Uiso 1 1 calc R
C51 C 0.33300(19) -0.08843(18) -0.07973(9) 0.0215(4) Uani 1 1 d .
H51 H 0.3872 -0.0923 -0.1208 0.026 Uiso 1 1 calc R
C61 C 0.32774(18) 0.02511(17) -0.04691(8) 0.0184(3) Uani 1 1 d .
C71 C 0.0837(2) -0.05556(17) 0.10417(9) 0.0206(4) Uani 1 1 d .
H71A H 0.0863 -0.1346 0.1348 0.025 Uiso 1 1 calc R
H71B H -0.0218 -0.0336 0.0947 0.025 Uiso 1 1 calc R
C81 C 0.0403(2) 0.1140(2) 0.18041(9) 0.0276(4) Uani 1 1 d .
H81A H 0.0064 0.0479 0.2144 0.041 Uiso 1 1 calc R
H81B H -0.0449 0.1474 0.1550 0.041 Uiso 1 1 calc R
H81C H 0.0847 0.1852 0.2015 0.041 Uiso 1 1 calc R
C91 C 0.2806(2) 0.00497(19) 0.17484(9) 0.0254(4) Uani 1 1 d .
H91A H 0.3294 0.0773 0.1931 0.038 Uiso 1 1 calc R
H91B H 0.3524 -0.0404 0.1464 0.038 Uiso 1 1 calc R
H91C H 0.2440 -0.0554 0.2110 0.038 Uiso 1 1 calc R
C101 C 0.40839(19) 0.14880(17) -0.06632(9) 0.0205(3) Uani 1 1 d .
H10A H 0.4096 0.1666 -0.1149 0.025 Uiso 1 1 calc R
H10B H 0.5129 0.1404 -0.0524 0.025 Uiso 1 1 calc R
C111 C 0.4329(2) 0.36618(18) -0.02896(10) 0.0264(4) Uani 1 1 d .
H11A H 0.4785 0.3892 -0.0728 0.040 Uiso 1 1 calc R
H11B H 0.5112 0.3388 0.0018 0.040 Uiso 1 1 calc R
H11C H 0.3781 0.4417 -0.0130 0.040 Uiso 1 1 calc R
C121 C 0.2038(2) 0.30728(19) -0.07439(9) 0.0255(4) Uani 1 1 d .
H12A H 0.1472 0.3749 -0.0520 0.038 Uiso 1 1 calc R
H12B H 0.1380 0.2355 -0.0810 0.038 Uiso 1 1 calc R
H12C H 0.2434 0.3435 -0.1174 0.038 Uiso 1 1 calc R
C131 C 0.3573(2) 0.38268(18) 0.14841(9) 0.0236(4) Uani 1 1 d .
H131 H 0.4422 0.3258 0.1481 0.028 Uiso 1 1 calc R
C141 C 0.3611(2) 0.48803(18) 0.18506(9) 0.0226(4) Uani 1 1 d .
H141 H 0.4474 0.5022 0.2089 0.027 Uiso 1 1 calc R
C151 C 0.23746(19) 0.57707(17) 0.18803(9) 0.0199(3) Uani 1 1 d .
C161 C 0.1145(2) 0.54363(18) 0.15068(9) 0.0226(4) Uani 1 1 d .
H161 H 0.0258 0.5960 0.1506 0.027 Uiso 1 1 calc R
C171 C 0.12432(19) 0.43472(17) 0.11445(8) 0.0191(3) Uani 1 1 d .
H171 H 0.0412 0.4171 0.0892 0.023 Uiso 1 1 calc R
Pd2 Pd 0.136788(14) 0.238362(12) 0.458177(6) 0.01681(4) Uani 1 1 d .
O2 O 0.65665(16) 0.16725(14) 0.24933(7) 0.0316(3) Uani 1 1 d .
N12 N 0.19314(16) 0.13832(14) 0.54798(7) 0.0198(3) Uani 1 1 d .
N22 N 0.01912(16) 0.34453(14) 0.38364(7) 0.0208(3) Uani 1 1 d .
N32 N 0.33657(17) 0.20457(15) 0.39993(8) 0.0228(3) Uani 1 1 d .
C12 C -0.04426(19) 0.27225(17) 0.50825(8) 0.0191(3) Uani 1 1 d .
C22 C -0.06769(19) 0.20656(17) 0.56969(9) 0.0207(4) Uani 1 1 d .
C32 C -0.1974(2) 0.23499(19) 0.60669(9) 0.0261(4) Uani 1 1 d .
H32 H -0.2145 0.1939 0.6497 0.031 Uiso 1 1 calc R
C42 C -0.3017(2) 0.3245(2) 0.57986(10) 0.0312(4) Uani 1 1 d .
H42 H -0.3913 0.3421 0.6045 0.037 Uiso 1 1 calc R
C52 C -0.2772(2) 0.3881(2) 0.51802(10) 0.0304(4) Uani 1 1 d .
H52 H -0.3500 0.4481 0.5004 0.036 Uiso 1 1 calc R
C62 C -0.1457(2) 0.36370(18) 0.48181(9) 0.0228(4) Uani 1 1 d .
C72 C 0.0503(2) 0.10573(18) 0.58725(9) 0.0230(4) Uani 1 1 d .
H72A H 0.0169 0.0191 0.5771 0.028 Uiso 1 1 calc R
H72B H 0.0680 0.1034 0.6352 0.028 Uiso 1 1 calc R
C82 C 0.2806(2) 0.2266(2) 0.58517(10) 0.0294(4) Uani 1 1 d .
H82A H 0.3128 0.1805 0.6263 0.044 Uiso 1 1 calc R
H82B H 0.2183 0.3022 0.5956 0.044 Uiso 1 1 calc R
H82C H 0.3683 0.2552 0.5582 0.044 Uiso 1 1 calc R
C92 C 0.2827(2) 0.01797(19) 0.53967(10) 0.0276(4) Uani 1 1 d .
H92A H 0.3778 0.0395 0.5164 0.041 Uiso 1 1 calc R
H92B H 0.2277 -0.0401 0.5139 0.041 Uiso 1 1 calc R
H92C H 0.3021 -0.0252 0.5832 0.041 Uiso 1 1 calc R
C102 C -0.0940(2) 0.43081(18) 0.41711(9) 0.0252(4) Uani 1 1 d .
H10C H -0.0486 0.5143 0.4249 0.030 Uiso 1 1 calc R
H10D H -0.1800 0.4490 0.3885 0.030 Uiso 1 1 calc R
C112 C -0.0608(2) 0.24874(18) 0.34810(9) 0.0241(4) Uani 1 1 d .
H11D H -0.1130 0.2937 0.3112 0.036 Uiso 1 1 calc R
H11E H -0.1334 0.2041 0.3786 0.036 Uiso 1 1 calc R
H11F H 0.0111 0.1852 0.3310 0.036 Uiso 1 1 calc R
C122 C 0.1080(2) 0.4251(2) 0.33387(10) 0.0321(5) Uani 1 1 d .
H12D H 0.1771 0.3692 0.3095 0.048 Uiso 1 1 calc R
H12E H 0.1647 0.4875 0.3562 0.048 Uiso 1 1 calc R
H12F H 0.0409 0.4719 0.3030 0.048 Uiso 1 1 calc R
C132 C 0.35699(19) 0.09518(17) 0.36869(9) 0.0199(3) Uani 1 1 d .
H132 H 0.2929 0.0253 0.3816 0.024 Uiso 1 1 calc R
C142 C 0.4624(2) 0.07631(18) 0.31984(9) 0.0228(4) Uani 1 1 d .
H142 H 0.4710 -0.0050 0.3009 0.027 Uiso 1 1 calc R
C152 C 0.5598(2) 0.17824(18) 0.29713(9) 0.0226(4) Uani 1 1 d .
C162 C 0.5401(2) 0.29210(18) 0.33171(9) 0.0240(4) Uani 1 1 d .
H162 H 0.6030 0.3637 0.3207 0.029 Uiso 1 1 calc R
C172 C 0.4318(2) 0.30020(18) 0.38076(9) 0.0245(4) Uani 1 1 d .
H172 H 0.4230 0.3782 0.4027 0.029 Uiso 1 1 calc R
O3 O 0.74226(18) 0.57534(15) 0.28024(8) 0.0361(3) Uani 1 1 d D
H3A H 0.749(2) 0.521(2) 0.2454(9) 0.054 Uiso 1 1 d D
H3B H 0.6528(16) 0.624(2) 0.2760(11) 0.054 Uiso 1 1 d D
O4 O 0.76109(17) 0.38481(14) 0.18915(8) 0.0348(3) Uani 1 1 d D
H4A H 0.8630(8) 0.372(2) 0.1798(12) 0.052 Uiso 1 1 d D
H4B H 0.724(2) 0.3070(13) 0.2091(12) 0.052 Uiso 1 1 d D
O5 O 0.95720(17) 0.76693(17) 0.26004(9) 0.0439(4) Uani 1 1 d D
H5A H 0.901(2) 0.6930(14) 0.2703(14) 0.066 Uiso 1 1 d D
H5B H 1.0516(13) 0.740(2) 0.2443(14) 0.066 Uiso 1 1 d D
O6 O 0.49830(17) 0.73943(18) 0.27268(9) 0.0469(4) Uani 1 1 d D
H6A H 0.543(3) 0.798(2) 0.2412(10) 0.070 Uiso 1 1 d D
H6B H 0.4096(18) 0.714(3) 0.2545(11) 0.070 Uiso 1 1 d D
O7 O 0.7070(2) 0.91443(16) 0.22048(9) 0.0490(4) Uani 1 1 d D
H7A H 0.8018(16) 0.883(2) 0.2325(15) 0.073 Uiso 1 1 d D
H7B H 0.699(3) 1.0005(11) 0.2326(15) 0.073 Uiso 1 1 d D

loop_
_atom_site_aniso_label
_atom_site_aniso_U_11
_atom_site_aniso_U_22
_atom_site_aniso_U_33
_atom_site_aniso_U_23
_atom_site_aniso_U_13
_atom_site_aniso_U_12
Pd1 0.01647(6) 0.01449(7) 0.01676(6) -0.00230(5) -0.00124(5) -0.00223(5)
O1 0.0248(7) 0.0228(7) 0.0356(7) -0.0123(6) -0.0028(6) 0.0000(5)
N11 0.0197(7) 0.0196(7) 0.0167(7) -0.0031(6) 0.0001(6) -0.0020(6)
N21 0.0171(7) 0.0176(7) 0.0218(7) 0.0013(6) -0.0025(6) -0.0033(6)
N31 0.0221(7) 0.0214(8) 0.0247(8) -0.0031(6) -0.0021(6) -0.0040(6)
C11 0.0159(8) 0.0172(8) 0.0176(8) -0.0026(6) -0.0042(6) 0.0004(6)
C21 0.0170(8) 0.0196(8) 0.0184(8) -0.0007(7) -0.0033(6) -0.0017(6)
C31 0.0220(8) 0.0184(9) 0.0264(9) -0.0018(7) -0.0044(7) -0.0033(7)
C41 0.0242(9) 0.0197(9) 0.0254(9) -0.0079(7) -0.0053(7) 0.0014(7)
C51 0.0220(8) 0.0252(9) 0.0178(8) -0.0048(7) -0.0018(7) 0.0024(7)
C61 0.0166(8) 0.0211(9) 0.0174(8) -0.0002(7) -0.0028(6) -0.0001(6)
C71 0.0216(8) 0.0195(9) 0.0213(9) -0.0036(7) 0.0004(7) -0.0065(7)
C81 0.0283(10) 0.0301(10) 0.0244(9) -0.0067(8) 0.0080(8) -0.0030(8)
C91 0.0271(9) 0.0269(10) 0.0223(9) 0.0012(7) -0.0062(7) -0.0024(8)
C101 0.0192(8) 0.0235(9) 0.0183(8) 0.0000(7) 0.0011(7) -0.0016(7)
C111 0.0235(9) 0.0225(9) 0.0333(10) 0.0006(8) -0.0021(8) -0.0088(7)
C121 0.0229(9) 0.0266(10) 0.0264(9) 0.0046(8) -0.0070(7) -0.0005(7)
C131 0.0194(8) 0.0220(9) 0.0298(10) -0.0044(7) -0.0020(7) 0.0018(7)
C141 0.0184(8) 0.0232(9) 0.0270(9) -0.0048(7) -0.0043(7) -0.0012(7)
C151 0.0206(8) 0.0189(8) 0.0199(8) -0.0005(7) 0.0016(7) -0.0022(7)
C161 0.0206(8) 0.0205(9) 0.0270(9) -0.0029(7) -0.0042(7) 0.0036(7)
C171 0.0206(8) 0.0178(8) 0.0194(8) -0.0010(6) -0.0050(7) -0.0041(7)
Pd2 0.01646(6) 0.01705(7) 0.01684(7) 0.00009(5) -0.00178(5) -0.00071(5)
O2 0.0341(7) 0.0288(7) 0.0317(7) -0.0073(6) 0.0110(6) -0.0033(6)
N12 0.0197(7) 0.0200(7) 0.0198(7) 0.0002(6) -0.0047(6) 0.0015(6)
N22 0.0229(7) 0.0198(7) 0.0195(7) 0.0023(6) -0.0032(6) -0.0018(6)
N32 0.0214(7) 0.0229(8) 0.0240(8) -0.0026(6) 0.0016(6) -0.0020(6)
C12 0.0187(8) 0.0187(8) 0.0207(8) -0.0050(7) -0.0037(7) -0.0013(7)
C22 0.0207(8) 0.0212(9) 0.0210(8) -0.0052(7) -0.0022(7) -0.0031(7)
C32 0.0268(9) 0.0298(10) 0.0226(9) -0.0076(8) 0.0021(7) -0.0065(8)
C42 0.0210(9) 0.0415(12) 0.0329(11) -0.0168(9) 0.0009(8) 0.0009(8)
C52 0.0241(9) 0.0365(11) 0.0320(10) -0.0117(9) -0.0088(8) 0.0098(8)
C62 0.0232(9) 0.0233(9) 0.0229(9) -0.0074(7) -0.0073(7) 0.0027(7)
C72 0.0260(9) 0.0231(9) 0.0192(8) 0.0031(7) -0.0004(7) -0.0015(7)
C82 0.0311(10) 0.0305(11) 0.0276(10) -0.0022(8) -0.0118(8) -0.0038(8)
C92 0.0276(10) 0.0246(10) 0.0300(10) 0.0012(8) -0.0055(8) 0.0062(8)
C102 0.0286(9) 0.0211(9) 0.0266(9) -0.0036(7) -0.0092(8) 0.0054(7)
C112 0.0257(9) 0.0271(10) 0.0200(9) -0.0027(7) -0.0041(7) -0.0022(8)
C122 0.0323(10) 0.0318(11) 0.0303(10) 0.0134(9) -0.0038(8) -0.0066(9)
C132 0.0180(8) 0.0189(9) 0.0230(9) -0.0011(7) -0.0023(7) -0.0022(7)
C142 0.0247(9) 0.0195(9) 0.0250(9) -0.0049(7) -0.0041(7) -0.0006(7)
C152 0.0222(9) 0.0248(9) 0.0208(9) -0.0016(7) -0.0024(7) 0.0004(7)
C162 0.0209(8) 0.0232(9) 0.0280(9) -0.0021(7) 0.0006(7) -0.0045(7)
C172 0.0228(9) 0.0233(9) 0.0282(9) -0.0069(8) -0.0006(7) -0.0020(7)
O3 0.0433(9) 0.0269(8) 0.0380(8) -0.0003(6) -0.0050(7) 0.0012(6)
O4 0.0378(8) 0.0316(8) 0.0348(8) -0.0031(6) 0.0033(7) -0.0015(6)
O5 0.0267(8) 0.0490(10) 0.0586(11) -0.0241(9) 0.0002(7) 0.0033(7)
O6 0.0260(8) 0.0564(11) 0.0624(11) -0.0287(9) -0.0047(7) -0.0046(7)
O7 0.0740(12) 0.0265(8) 0.0450(10) 0.0005(7) 0.0029(9) 0.0093(8)

loop_
_atom_type_symbol
_atom_type_description
_atom_type_scat_dispersion_real
_atom_type_scat_dispersion_imag
_atom_type_scat_source
C C 0.0033 0.0016 'International Tables Vol C Tables 4.2.6.8 and 6.1.1.4'
H H 0.0000 0.0000 'International Tables Vol C Tables 4.2.6.8 and 6.1.1.4'
N N 0.0061 0.0033 'International Tables Vol C Tables 4.2.6.8 and 6.1.1.4'
O O 0.0106 0.0060 'International Tables Vol C Tables 4.2.6.8 and 6.1.1.4'
Pd Pd -0.9988 1.0072 'International Tables Vol C Tables 4.2.6.8 and 6.1.1.4'

loop_
_geom_angle_atom_site_label_1
_geom_angle_atom_site_label_2
_geom_angle_atom_site_label_3
_geom_angle
C11 Pd1 N11 81.46(6)
C11 Pd1 N21 81.17(6)
N11 Pd1 N21 162.62(6)
C11 Pd1 N31 178.20(6)
N11 Pd1 N31 97.78(6)
N21 Pd1 N31 99.59(6)
C81 N11 C91 108.53(14)
C81 N11 C71 108.77(13)
C91 N11 C71 109.23(14)
C81 N11 Pd1 115.20(11)
C91 N11 Pd1 107.21(11)
C71 N11 Pd1 107.78(10)
C111 N21 C121 108.19(14)
C111 N21 C101 109.61(14)
C121 N21 C101 108.56(14)
C111 N21 Pd1 114.30(11)
C121 N21 Pd1 108.46(11)
C101 N21 Pd1 107.59(10)
C171 N31 C131 116.18(15)
C171 N31 Pd1 122.08(12)
C131 N31 Pd1 121.69(12)
C21 C11 C61 122.44(16)
C21 C11 Pd1 118.73(13)
C61 C11 Pd1 118.80(12)
C31 C21 C11 118.60(16)
C31 C21 C71 127.35(16)
C11 C21 C71 114.01(15)
C21 C31 C41 119.44(16)
C21 C31 H31 120.3
C41 C31 H31 120.3
C51 C41 C31 121.56(16)
C51 C41 H41 119.2
C31 C41 H41 119.2
C61 C51 C41 119.25(16)
C61 C51 H51 120.4
C41 C51 H51 120.4
C51 C61 C11 118.69(16)
C51 C61 C101 127.52(16)
C11 C61 C101 113.72(15)
C21 C71 N11 108.73(13)
C21 C71 H71A 109.9
N11 C71 H71A 109.9
C21 C71 H71B 109.9
N11 C71 H71B 109.9
H71A C71 H71B 108.3
N11 C81 H81A 109.5
N11 C81 H81B 109.5
H81A C81 H81B 109.5
N11 C81 H81C 109.5
H81A C81 H81C 109.5
H81B C81 H81C 109.5
N11 C91 H91A 109.5
N11 C91 H91B 109.5
H91A C91 H91B 109.5
N11 C91 H91C 109.5
H91A C91 H91C 109.5
H91B C91 H91C 109.5
C61 C101 N21 108.83(13)
C61 C101 H10A 109.9
N21 C101 H10A 109.9
C61 C101 H10B 109.9
N21 C101 H10B 109.9
H10A C101 H10B 108.3
N21 C111 H11A 109.5
N21 C111 H11B 109.5
H11A C111 H11B 109.5
N21 C111 H11C 109.5
H11A C111 H11C 109.5
H11B C111 H11C 109.5
N21 C121 H12A 109.5
N21 C121 H12B 109.5
H12A C121 H12B 109.5
N21 C121 H12C 109.5
H12A C121 H12C 109.5
H12B C121 H12C 109.5
N31 C131 C141 124.08(17)
N31 C131 H131 118.0
C141 C131 H131 118.0
C131 C141 C151 120.97(16)
C131 C141 H141 119.5
C151 C141 H141 119.5
O1 C151 C141 123.49(16)
O1 C151 C161 122.69(16)
C141 C151 C161 113.82(16)
C171 C161 C151 120.09(16)
C171 C161 H161 120.0
C151 C161 H161 120.0
N31 C171 C161 124.84(16)
N31 C171 H171 117.6
C161 C171 H171 117.6
C12 Pd2 N12 81.61(7)
C12 Pd2 N22 81.40(7)
N12 Pd2 N22 162.93(6)
C12 Pd2 N32 178.27(7)
N12 Pd2 N32 100.10(6)
N22 Pd2 N32 96.89(6)
C92 N12 C82 108.57(15)
C92 N12 C72 109.39(14)
C82 N12 C72 108.90(14)
C92 N12 Pd2 113.69(11)
C82 N12 Pd2 107.88(11)
C72 N12 Pd2 108.32(10)
C122 N22 C112 107.73(15)
C122 N22 C102 108.71(15)
C112 N22 C102 108.85(14)
C122 N22 Pd2 117.10(12)
C112 N22 Pd2 106.67(11)
C102 N22 Pd2 107.56(10)
C132 N32 C172 115.35(16)
C132 N32 Pd2 120.93(12)
C172 N32 Pd2 122.19(12)
C22 C12 C62 122.58(17)
C22 C12 Pd2 118.97(13)
C62 C12 Pd2 118.45(13)
C12 C22 C32 118.55(17)
C12 C22 C72 114.24(15)
C32 C22 C72 127.15(17)
C22 C32 C42 119.26(18)
C22 C32 H32 120.4
C42 C32 H32 120.4
C52 C42 C32 121.39(18)
C52 C42 H42 119.3
C32 C42 H42 119.3
C42 C52 C62 119.68(18)
C42 C52 H52 120.2
C62 C52 H52 120.2
C12 C62 C52 118.48(18)
C12 C62 C102 114.15(16)
C52 C62 C102 127.29(17)
C22 C72 N12 109.26(14)
C22 C72 H72A 109.8
N12 C72 H72A 109.8
C22 C72 H72B 109.8
N12 C72 H72B 109.8
H72A C72 H72B 108.3
N12 C82 H82A 109.5
N12 C82 H82B 109.5
H82A C82 H82B 109.5
N12 C82 H82C 109.5
H82A C82 H82C 109.5
H82B C82 H82C 109.5
N12 C92 H92A 109.5
N12 C92 H92B 109.5
H92A C92 H92B 109.5
N12 C92 H92C 109.5
H92A C92 H92C 109.5
H92B C92 H92C 109.5
C62 C102 N22 108.97(14)
C62 C102 H10C 109.9
N22 C102 H10C 109.9
C62 C102 H10D 109.9
N22 C102 H10D 109.9
H10C C102 H10D 108.3
N22 C112 H11D 109.5
N22 C112 H11E 109.5
H11D C112 H11E 109.5
N22 C112 H11F 109.5
H11D C112 H11F 109.5
H11E C112 H11F 109.5
N22 C122 H12D 109.5
N22 C122 H12E 109.5
H12D C122 H12E 109.5
N22 C122 H12F 109.5
H12D C122 H12F 109.5
H12E C122 H12F 109.5
N32 C132 C142 125.15(16)
N32 C132 H132 117.4
C142 C132 H132 117.4
C132 C142 C152 120.18(17)
C132 C142 H142 119.9
C152 C142 H142 119.9
O2 C152 C162 123.23(17)
O2 C152 C142 122.57(17)
C162 C152 C142 114.19(16)
C172 C162 C152 120.81(17)
C172 C162 H162 119.6
C152 C162 H162 119.6
N32 C172 C162 124.24(18)
N32 C172 H172 117.9
C162 C172 H172 117.9
H3A O3 H3B 107.2(8)
H4A O4 H4B 107.7(8)
H5A O5 H5B 107.8(8)
H6A O6 H6B 106.4(8)
H7A O7 H7B 106.4(8)

loop_
_geom_bond_atom_site_label_1
_geom_bond_atom_site_label_2
_geom_bond_distance
Pd1 C11 1.9146(17)
Pd1 N11 2.1008(14)
Pd1 N21 2.1042(14)
Pd1 N31 2.1459(15)
O1 C151 1.275(2)
N11 C81 1.483(2)
N11 C91 1.483(2)
N11 C71 1.512(2)
N21 C111 1.478(2)
N21 C121 1.482(2)
N21 C101 1.510(2)
N31 C171 1.314(2)
N31 C131 1.355(2)
C11 C21 1.390(2)
C11 C61 1.394(2)
C21 C31 1.389(2)
C21 C71 1.503(2)
C31 C41 1.395(3)
C31 H31 0.9500
C41 C51 1.394(3)
C41 H41 0.9500
C51 C61 1.390(2)
C51 H51 0.9500
C61 C101 1.505(2)
C71 H71A 0.9900
C71 H71B 0.9900
C81 H81A 0.9800
C81 H81B 0.9800
C81 H81C 0.9800
C91 H91A 0.9800
C91 H91B 0.9800
C91 H91C 0.9800
C101 H10A 0.9900
C101 H10B 0.9900
C111 H11A 0.9800
C111 H11B 0.9800
C111 H11C 0.9800
C121 H12A 0.9800
C121 H12B 0.9800
C121 H12C 0.9800
C131 C141 1.365(3)
C131 H131 0.9500
C141 C151 1.424(2)
C141 H141 0.9500
C151 C161 1.427(2)
C161 C171 1.388(2)
C161 H161 0.9500
C171 H171 0.9500
Pd2 C12 1.9180(17)
Pd2 N12 2.1012(14)
Pd2 N22 2.1047(14)
Pd2 N32 2.1410(15)
O2 C152 1.285(2)
N12 C92 1.479(2)
N12 C82 1.484(2)
N12 C72 1.513(2)
N22 C122 1.481(2)
N22 C112 1.483(2)
N22 C102 1.507(2)
N32 C132 1.341(2)
N32 C172 1.348(2)
C12 C22 1.386(2)
C12 C62 1.389(2)
C22 C32 1.395(3)
C22 C72 1.500(2)
C32 C42 1.396(3)
C32 H32 0.9500
C42 C52 1.385(3)
C42 H42 0.9500
C52 C62 1.391(3)
C52 H52 0.9500
C62 C102 1.501(3)
C72 H72A 0.9900
C72 H72B 0.9900
C82 H82A 0.9800
C82 H82B 0.9800
C82 H82C 0.9800
C92 H92A 0.9800
C92 H92B 0.9800
C92 H92C 0.9800
C102 H10C 0.9900
C102 H10D 0.9900
C112 H11D 0.9800
C112 H11E 0.9800
C112 H11F 0.9800
C122 H12D 0.9800
C122 H12E 0.9800
C122 H12F 0.9800
C132 C142 1.362(3)
C132 H132 0.9500
C142 C152 1.425(3)
C142 H142 0.9500
C152 C162 1.417(3)
C162 C172 1.368(3)
C162 H162 0.9500
C172 H172 0.9500
O3 H3A 0.936(5)
O3 H3B 0.937(5)
O4 H4A 0.935(5)
O4 H4B 0.937(5)
O5 H5A 0.932(5)
O5 H5B 0.935(5)
O6 H6A 0.936(5)
O6 H6B 0.941(5)
O7 H7A 0.937(5)
O7 H7B 0.941(5)

loop_
_geom_torsion_atom_site_label_1
_geom_torsion_atom_site_label_2
_geom_torsion_atom_site_label_3
_geom_torsion_atom_site_label_4
_geom_torsion
C11 Pd1 N11 C81 -146.23(13)
N21 Pd1 N11 C81 -146.27(17)
N31 Pd1 N11 C81 35.42(13)
C11 Pd1 N11 C91 92.88(12)
N21 Pd1 N11 C91 92.8(2)
N31 Pd1 N11 C91 -85.47(11)
C11 Pd1 N11 C71 -24.59(11)
N21 Pd1 N11 C71 -24.6(2)
N31 Pd1 N11 C71 157.05(11)
C11 Pd1 N21 C111 -148.02(13)
N11 Pd1 N21 C111 -147.98(17)
N31 Pd1 N21 C111 30.33(13)
C11 Pd1 N21 C121 91.20(12)
N11 Pd1 N21 C121 91.2(2)
N31 Pd1 N21 C121 -90.46(12)
C11 Pd1 N21 C101 -26.05(10)
N11 Pd1 N21 C101 -26.0(2)
N31 Pd1 N21 C101 152.30(10)
N11 Pd1 N31 C171 -89.53(14)
N21 Pd1 N31 C171 90.98(14)
N11 Pd1 N31 C131 87.81(14)
N21 Pd1 N31 C131 -91.68(14)
N11 Pd1 C11 C21 12.10(13)
N21 Pd1 C11 C21 -167.91(14)
N11 Pd1 C11 C61 -165.83(14)
N21 Pd1 C11 C61 14.16(13)
C61 C11 C21 C31 -0.3(2)
Pd1 C11 C21 C31 -178.12(12)
C61 C11 C21 C71 -178.17(15)
Pd1 C11 C21 C71 4.0(2)
C11 C21 C31 C41 -0.7(2)
C71 C21 C31 C41 176.83(17)
C21 C31 C41 C51 0.9(3)
C31 C41 C51 C61 0.0(3)
C41 C51 C61 C11 -1.0(2)
C41 C51 C61 C101 175.82(16)
C21 C11 C61 C51 1.1(2)
Pd1 C11 C61 C51 178.99(12)
C21 C11 C61 C101 -176.08(15)
Pd1 C11 C61 C101 1.76(19)
C31 C21 C71 N11 157.55(16)
C11 C21 C71 N11 -24.8(2)
C81 N11 C71 C21 157.67(15)
C91 N11 C71 C21 -84.04(17)
Pd1 N11 C71 C21 32.13(16)
C51 C61 C101 N21 159.07(16)
C11 C61 C101 N21 -24.00(19)
C111 N21 C101 C61 157.74(14)
C121 N21 C101 C61 -84.27(16)
Pd1 N21 C101 C61 32.91(15)
C171 N31 C131 C141 -0.4(3)
Pd1 N31 C131 C141 -177.89(14)
N31 C131 C141 C151 0.3(3)
C131 C141 C151 O1 -179.50(18)
C131 C141 C151 C161 0.8(3)
O1 C151 C161 C171 178.57(17)
C141 C151 C161 C171 -1.7(2)
C131 N31 C171 C161 -0.6(3)
Pd1 N31 C171 C161 176.84(14)
C151 C161 C171 N31 1.8(3)
C12 Pd2 N12 C92 143.62(13)
N22 Pd2 N12 C92 137.96(19)
N32 Pd2 N12 C92 -36.64(13)
C12 Pd2 N12 C82 -95.92(13)
N22 Pd2 N12 C82 -101.6(2)
N32 Pd2 N12 C82 83.82(12)
C12 Pd2 N12 C72 21.81(12)
N22 Pd2 N12 C72 16.1(3)
N32 Pd2 N12 C72 -158.45(11)
C12 Pd2 N22 C122 147.71(15)
N12 Pd2 N22 C122 153.37(18)
N32 Pd2 N22 C122 -31.98(14)
C12 Pd2 N22 C112 -91.61(12)
N12 Pd2 N22 C112 -85.9(2)
N32 Pd2 N22 C112 88.70(11)
C12 Pd2 N22 C102 25.04(12)
N12 Pd2 N22 C102 30.7(3)
N32 Pd2 N22 C102 -154.66(11)
N12 Pd2 N32 C132 84.27(14)
N22 Pd2 N32 C132 -94.14(14)
N12 Pd2 N32 C172 -110.51(15)
N22 Pd2 N32 C172 71.08(15)
N12 Pd2 C12 C22 -9.97(13)
N22 Pd2 C12 C22 168.36(15)
N12 Pd2 C12 C62 168.92(14)
N22 Pd2 C12 C62 -12.76(13)
C62 C12 C22 C32 -0.9(3)
Pd2 C12 C22 C32 177.90(13)
C62 C12 C22 C72 176.21(16)
Pd2 C12 C22 C72 -4.9(2)
C12 C22 C32 C42 2.4(3)
C72 C22 C32 C42 -174.32(18)
C22 C32 C42 C52 -1.7(3)
C32 C42 C52 C62 -0.6(3)
C22 C12 C62 C52 -1.3(3)
Pd2 C12 C62 C52 179.84(14)
C22 C12 C62 C102 175.61(16)
Pd2 C12 C62 C102 -3.2(2)
C42 C52 C62 C12 2.1(3)
C42 C52 C62 C102 -174.43(18)
C12 C22 C72 N12 23.3(2)
C32 C22 C72 N12 -159.81(17)
C92 N12 C72 C22 -153.67(15)
C82 N12 C72 C22 87.82(17)
Pd2 N12 C72 C22 -29.25(16)
C12 C62 C102 N22 24.6(2)
C52 C62 C102 N22 -158.81(18)
C122 N22 C102 C62 -160.06(15)
C112 N22 C102 C62 82.85(17)
Pd2 N22 C102 C62 -32.36(16)
C172 N32 C132 C142 -1.1(3)
Pd2 N32 C132 C142 165.04(14)
N32 C132 C142 C152 -1.4(3)
C132 C142 C152 O2 -176.92(17)
C132 C142 C152 C162 3.0(3)
O2 C152 C162 C172 177.72(18)
C142 C152 C162 C172 -2.2(3)
C132 N32 C172 C162 2.0(3)
Pd2 N32 C172 C162 -163.98(15)
C152 C162 C172 N32 -0.3(3)
